data_2203259
loop_
_publ_author_name
'Sun, Tongqing'
'Shen, Guangqiu'
'Wang, Xiaoqing'
'Wang, Ruji'
'Wei, Jingzhi'
'Shen, Dezhong'

_publ_section_title
;
CsLa(PO~3~)~4~
;
_journal_issue 3
_journal_name_full 'Acta Crystallographica, Section E'
_journal_page_first i28
_journal_page_last i30
_journal_paper_doi 10.1107/S160053680400131X
_journal_volume 60
_journal_year 2004
_chemical_formula_iupac 'Cs La (P O3)4'
_chemical_formula_structural 'Cs La (P O3)4'
_chemical_formula_sum 'Cs La O12 P4'
_chemical_formula_weight 587.70
_chemical_name_common 'cesium lanthanum tetrametaphosphate'
_space_group_IT_number 4
_symmetry_cell_setting monoclinic
_symmetry_space_group_name_Hall 'P 2yb'
_symmetry_space_group_name_H-M 'P 1 21 1'
_atom_sites_solution_primary direct
_atom_sites_solution_secondary difmap
_audit_creation_method SHELXL-97
_cell_angle_alpha 90.00
_cell_angle_beta 99.377(5)
_cell_angle_gamma 90.00
_cell_formula_units_Z 2
_cell_length_a 7.218(3)
_cell_length_b 9.254(3)
_cell_length_c 8.864(3)
_cell_measurement_reflns_used 961
_cell_measurement_temperature 293(2)
_cell_measurement_theta_max 28.01
_cell_measurement_theta_min 3.20
_cell_volume 584.2(4)
_computing_cell_refinement SMART
_computing_data_collection 'SMART (Bruker, 1997)'
_computing_data_reduction 'SAINT (Bruker, 1997)'
_computing_molecular_graphics SHELXTL
_computing_publication_material SHELXTL
_computing_structure_refinement SHELXTL
_computing_structure_solution 'SHELXTL (Bruker, 1997)'
_diffrn_ambient_temperature 293(2)
_diffrn_measured_fraction_theta_full 1.000
_diffrn_measured_fraction_theta_max 0.991
_diffrn_measurement_device_type 'Bruker SMART CCD area-detector'
_diffrn_measurement_method '\f and \w'
_diffrn_radiation_monochromator graphite
_diffrn_radiation_source 'fine-focus sealed tube'
_diffrn_radiation_type MoK\a
_diffrn_radiation_wavelength 0.71073
_diffrn_reflns_av_R_equivalents 0.0232
_diffrn_reflns_av_sigmaI/netI 0.0422
_diffrn_reflns_limit_h_max 9
_diffrn_reflns_limit_h_min -9
_diffrn_reflns_limit_k_max 8
_diffrn_reflns_limit_k_min -12
_diffrn_reflns_limit_l_max 11
_diffrn_reflns_limit_l_min -10
_diffrn_reflns_number 3731
_diffrn_reflns_theta_full 25.00
_diffrn_reflns_theta_max 28.04
_diffrn_reflns_theta_min 2.33
_exptl_absorpt_coefficient_mu 7.330
_exptl_absorpt_correction_T_max 0.746
_exptl_absorpt_correction_T_min 0.453
_exptl_absorpt_correction_type multi-scan
_exptl_absorpt_process_details '(SADABS; Bruker, 1999)'
_exptl_crystal_colour colorless
_exptl_crystal_density_diffrn 3.341
_exptl_crystal_density_method 'not measured'
_exptl_crystal_description prism
_exptl_crystal_F_000 536
_exptl_crystal_size_max 0.14
_exptl_crystal_size_mid 0.06
_exptl_crystal_size_min 0.04
_refine_diff_density_max 1.251
_refine_diff_density_min -0.721
_refine_ls_abs_structure_details 'Flack (1983)'
_refine_ls_abs_structure_Flack 0.006(16)
_refine_ls_extinction_coef 0.0191(8)
_refine_ls_extinction_expression Fc^*^=kFc[1+0.001xFc^2^\l^3^/sin(2\q)]^-1/4^
_refine_ls_extinction_method SHELXL97
_refine_ls_goodness_of_fit_ref 1.022
_refine_ls_matrix_type full
_refine_ls_number_parameters 164
_refine_ls_number_reflns 2073
_refine_ls_number_restraints 1
_refine_ls_restrained_S_all 1.022
_refine_ls_R_factor_all 0.0232
_refine_ls_R_factor_gt 0.0216
_refine_ls_shift/su_max 0.000
_refine_ls_shift/su_mean 0.000
_refine_ls_structure_factor_coef Fsqd
_refine_ls_weighting_details 'calc w = 1/[\s^2^(Fo^2^)+(0.0197P)^2^+0.0183P] where P = (Fo^2^+2Fc^2^)/3'
_refine_ls_weighting_scheme calc
_refine_ls_wR_factor_gt 0.0485
_refine_ls_wR_factor_ref 0.0490
_reflns_number_gt 1993
_reflns_number_total 2073
_reflns_threshold_expression I>2\s(I)
_cod_depositor_comments
;
The following automatic conversions were performed:
'_symmetry_cell_setting' value 'Monoclinic' changed to 'monoclinic'
according to '/home/saulius/struct/CIF-dictionaries/cif_core.dic'
dictionary named 'cif_core.dic' version 2.4.1 from 2010-06-29.

Automatic conversion script
Id: cif_fix_enum 1527 2010-12-29 10:47:43Z saulius 
;
_cod_original_sg_symbol_H-M 'P 21'
_cod_database_code 2203259

loop_
_symmetry_equiv_pos_as_xyz
'x, y, z'
'-x, y+1/2, -z'

loop_
_atom_site_label
_atom_site_fract_x
_atom_site_fract_y
_atom_site_fract_z
_atom_site_U_iso_or_equiv
_atom_site_adp_type
_atom_site_calc_flag
_atom_site_occupancy
_atom_site_type_symbol
La1 0.20222(4) -0.09932(3) 0.30272(3) 0.00782(9) Uani d 1 La
Cs1 0.32599(7) 0.06604(4) -0.17489(6) 0.03065(13) Uani d 1 Cs
P1 0.9168(2) 0.17812(16) 0.07312(16) 0.0095(3) Uani d 1 P
P2 0.69456(19) -0.02300(16) 0.22824(17) 0.0105(3) Uani d 1 P
P3 0.6474(2) 0.02504(15) 0.54399(17) 0.0102(3) Uani d 1 P
P4 0.9393(2) -0.20722(15) 0.62514(17) 0.0118(3) Uani d 1 P
O1 0.8567(6) 0.2511(5) -0.0743(5) 0.0190(9) Uani d 1 O
O2 0.9607(6) 0.3021(4) 0.1993(5) 0.0179(9) Uani d 1 O
O3 1.0737(5) 0.0722(5) 0.0894(5) 0.0124(8) Uani d 1 O
O4 0.7305(5) 0.1060(4) 0.1170(5) 0.0161(9) Uani d 1 O
O5 0.4950(5) -0.0665(5) 0.1825(5) 0.0170(10) Uani d 1 O
O6 0.8433(5) -0.1333(4) 0.2329(5) 0.0181(9) Uani d 1 O
O7 0.7231(6) 0.0573(5) 0.3886(5) 0.0191(9) Uani d 1 O
O8 0.4626(6) -0.0448(5) 0.5110(5) 0.0229(10) Uani d 1 O
O9 0.6624(8) 0.1584(5) 0.6349(6) 0.0297(12) Uani d 1 O
O10 0.7875(7) -0.0875(7) 0.6333(6) 0.0442(15) Uani d 1 O
O11 0.8521(8) -0.3499(5) 0.5941(5) 0.0292(12) Uani d 1 O
O12 1.0770(6) -0.1512(5) 0.5349(5) 0.0257(11) Uani d 1 O

loop_
_atom_site_aniso_label
_atom_site_aniso_U_11
_atom_site_aniso_U_22
_atom_site_aniso_U_33
_atom_site_aniso_U_12
_atom_site_aniso_U_13
_atom_site_aniso_U_23
La1 0.00746(13) 0.00934(14) 0.00701(13) 0.00021(12) 0.00226(9) -0.00030(12)
Cs1 0.0372(3) 0.0235(2) 0.0360(3) -0.00028(17) 0.0202(2) -0.00060(18)
P1 0.0117(6) 0.0108(6) 0.0064(6) -0.0004(5) 0.0023(5) 0.0008(5)
P2 0.0093(7) 0.0132(7) 0.0095(7) -0.0018(5) 0.0029(5) 0.0009(5)
P3 0.0102(7) 0.0105(7) 0.0099(7) -0.0002(5) 0.0015(5) -0.0014(5)
P4 0.0128(7) 0.0120(7) 0.0109(7) 0.0013(5) 0.0031(6) 0.0039(5)
O1 0.026(2) 0.018(2) 0.013(2) -0.0003(18) 0.0039(18) 0.0034(17)
O2 0.026(2) 0.012(2) 0.014(2) 0.0044(16) -0.0011(18) -0.0059(16)
O3 0.0119(19) 0.016(2) 0.0096(19) 0.0023(17) 0.0032(15) 0.0031(16)
O4 0.013(2) 0.020(2) 0.017(2) 0.0024(16) 0.0068(17) 0.0113(17)
O5 0.0110(18) 0.030(3) 0.0098(19) -0.0041(15) 0.0018(16) -0.0028(15)
O6 0.0135(18) 0.018(3) 0.024(2) 0.0006(15) 0.0082(17) 0.0008(16)
O7 0.019(2) 0.023(2) 0.017(2) -0.0119(18) 0.0083(18) -0.0089(18)
O8 0.0101(19) 0.044(3) 0.014(2) -0.0112(18) 0.0007(17) -0.0029(19)
O9 0.051(3) 0.018(2) 0.022(2) -0.015(2) 0.011(2) -0.0112(19)
O10 0.042(3) 0.060(4) 0.035(3) 0.039(3) 0.018(2) 0.014(3)
O11 0.048(3) 0.019(2) 0.016(2) -0.018(2) -0.009(2) 0.0059(18)
O12 0.024(2) 0.036(3) 0.022(2) 0.0024(19) 0.015(2) 0.0106(19)

loop_
_atom_type_symbol
_atom_type_description
_atom_type_scat_dispersion_real
_atom_type_scat_dispersion_imag
_atom_type_scat_source
O O 0.0106 0.0060 'International Tables Vol C Tables 4.2.6.8 and 6.1.1.4'
P P 0.1023 0.0942 'International Tables Vol C Tables 4.2.6.8 and 6.1.1.4'
Cs Cs -0.3680 2.1192 'International Tables Vol C Tables 4.2.6.8 and 6.1.1.4'
La La -0.2871 2.4523 'International Tables Vol C Tables 4.2.6.8 and 6.1.1.4'

loop_
_geom_angle_atom_site_label_1
_geom_angle_atom_site_label_2
_geom_angle_atom_site_label_3
_geom_angle_site_symmetry_1
_geom_angle_site_symmetry_3
_geom_angle
_geom_angle_publ_flag
O12 La1 O1 1_455 2_645 123.68(15) no
O12 La1 O8 1_455 . 75.47(15) no
O1 La1 O8 2_645 . 138.52(15) no
O12 La1 O9 1_455 2_646 79.58(16) no
O1 La1 O9 2_645 2_646 71.29(16) no
O8 La1 O9 . 2_646 78.02(18) no
O12 La1 O3 1_455 1_455 128.10(14) no
O1 La1 O3 2_645 1_455 75.01(14) no
O8 La1 O3 . 1_455 125.08(15) no
O9 La1 O3 2_646 1_455 145.15(15) no
O12 La1 O5 1_455 . 146.23(14) no
O1 La1 O5 2_645 . 76.29(13) no
O8 La1 O5 . . 72.77(13) no
O9 La1 O5 2_646 . 82.90(15) no
O3 La1 O5 1_455 . 80.77(13) no
O12 La1 O11 1_455 2_656 76.92(16) no
O1 La1 O11 2_645 2_656 143.28(15) no
O8 La1 O11 . 2_656 71.78(16) no
O9 La1 O11 2_646 2_656 145.42(16) no
O3 La1 O11 1_455 2_656 68.82(14) no
O5 La1 O11 . 2_656 103.35(16) no
O12 La1 O6 1_455 1_455 71.43(15) no
O1 La1 O6 2_645 1_455 72.47(14) no
O8 La1 O6 . 1_455 144.87(14) no
O9 La1 O6 2_646 1_455 106.73(16) no
O3 La1 O6 1_455 1_455 70.45(13) no
O5 La1 O6 . 1_455 141.82(14) no
O11 La1 O6 2_656 1_455 89.37(15) no
O6 Cs1 O2 2_655 2_645 116.76(11) no
O6 Cs1 O3 2_655 1_455 81.18(10) no
O2 Cs1 O3 2_645 1_455 67.77(11) no
O6 Cs1 O8 2_655 1_554 108.13(12) no
O2 Cs1 O8 2_645 1_554 89.11(11) no
O3 Cs1 O8 1_455 1_554 156.67(11) no
O6 Cs1 O9 2_655 1_554 89.16(12) no
O2 Cs1 O9 2_645 1_554 133.68(11) no
O3 Cs1 O9 1_455 1_554 158.27(11) no
O8 Cs1 O9 1_554 1_554 45.06(11) no
O6 Cs1 O5 2_655 . 123.67(11) no
O2 Cs1 O5 2_645 . 85.29(10) no
O3 Cs1 O5 1_455 . 59.23(10) no
O8 Cs1 O5 1_554 . 124.30(11) no
O9 Cs1 O5 1_554 . 112.67(12) no
O6 Cs1 O12 2_655 1_454 104.79(11) no
O2 Cs1 O12 2_645 1_454 42.58(10) no
O3 Cs1 O12 1_455 1_454 105.20(10) no
O8 Cs1 O12 1_554 1_454 52.16(10) no
O9 Cs1 O12 1_554 1_454 96.05(11) no
O5 Cs1 O12 . 1_454 122.23(10) no
O6 Cs1 O4 2_655 . 106.49(10) no
O2 Cs1 O4 2_645 . 124.81(10) no
O3 Cs1 O4 1_455 . 87.90(10) no
O8 Cs1 O4 1_554 . 108.88(10) no
O9 Cs1 O4 1_554 . 76.17(11) no
O5 Cs1 O4 . . 41.09(9) no
O12 Cs1 O4 1_454 . 147.57(10) no
O6 Cs1 O5 2_655 2_655 43.81(10) no
O2 Cs1 O5 2_645 2_655 160.56(10) no
O3 Cs1 O5 1_455 2_655 104.08(10) no
O8 Cs1 O5 1_554 2_655 96.90(10) no
O9 Cs1 O5 1_554 2_655 56.89(10) no
O5 Cs1 O5 . 2_655 106.08(7) no
O12 Cs1 O5 1_454 2_655 131.32(10) no
O4 Cs1 O5 . 2_655 70.60(9) no
O6 Cs1 O11 2_655 2_655 65.60(11) no
O2 Cs1 O11 2_645 2_655 88.75(11) no
O3 Cs1 O11 1_455 2_655 124.74(11) no
O8 Cs1 O11 1_554 2_655 48.19(11) no
O9 Cs1 O11 1_554 2_655 66.83(13) no
O5 Cs1 O11 . 2_655 170.60(10) no
O12 Cs1 O11 1_454 2_655 49.65(11) no
O4 Cs1 O11 . 2_655 141.94(10) no
O5 Cs1 O11 2_655 2_655 81.70(10) no
O1 P1 O3 . . 119.9(2) no
O1 P1 O2 . . 106.7(2) no
O3 P1 O2 . . 110.2(2) no
O1 P1 O4 . . 105.6(2) no
O3 P1 O4 . . 110.9(2) no
O2 P1 O4 . . 102.0(2) no
O6 P2 O5 . . 119.2(2) no
O6 P2 O7 . . 108.1(3) no
O5 P2 O7 . . 110.5(2) no
O6 P2 O4 . . 110.1(2) no
O5 P2 O4 . . 106.4(2) no
O7 P2 O4 . . 101.1(2) no
O8 P3 O9 . . 117.6(3) no
O8 P3 O10 . . 107.3(3) no
O9 P3 O10 . . 107.3(3) no
O8 P3 O7 . . 109.8(2) no
O9 P3 O7 . . 108.2(3) no
O10 P3 O7 . . 106.1(3) no
O12 P4 O11 . . 121.5(3) no
O12 P4 O10 . . 108.4(3) no
O11 P4 O10 . . 111.2(3) no
O12 P4 O2 . 2_746 105.8(3) no
O11 P4 O2 . 2_746 109.9(2) no
O10 P4 O2 . 2_746 97.1(3) no
P1 O1 La1 . 2_655 170.5(3) no
P1 O2 P4 . 2_756 130.2(3) no
P1 O2 Cs1 . 2_655 116.8(2) no
P4 O2 Cs1 2_756 2_655 106.90(18) no
P1 O3 La1 . 1_655 131.9(2) no
P1 O3 Cs1 . 1_655 117.2(2) no
La1 O3 Cs1 1_655 1_655 110.74(13) no
P2 O4 P1 . . 133.4(3) no
P2 O4 Cs1 . . 99.96(18) no
P1 O4 Cs1 . . 118.90(19) no
P2 O5 La1 . . 139.0(2) no
P2 O5 Cs1 . . 109.8(2) no
La1 O5 Cs1 . . 103.63(12) no
P2 O5 Cs1 . 2_645 85.81(18) no
La1 O5 Cs1 . 2_645 102.61(13) no
Cs1 O5 Cs1 . 2_645 112.99(11) no
P2 O6 La1 . 1_655 128.2(2) no
P2 O6 Cs1 . 2_645 110.9(2) no
La1 O6 Cs1 1_655 2_645 120.67(14) no
P2 O7 P3 . . 132.4(3) no
P3 O8 La1 . . 142.9(3) no
P3 O8 Cs1 . 1_556 94.7(2) no
La1 O8 Cs1 . 1_556 113.81(14) no
P3 O9 La1 . 2_656 151.2(3) no
P3 O9 Cs1 . 1_556 93.9(2) no
La1 O9 Cs1 2_656 1_556 114.79(16) no
P4 O10 P3 . . 147.3(4) no
P4 O11 La1 . 2_646 146.8(3) no
P4 O11 Cs1 . 2_645 115.6(2) no
La1 O11 Cs1 2_646 2_645 96.80(13) no
P4 O12 La1 . 1_655 155.6(3) no
P4 O12 Cs1 . 1_656 96.5(2) no
La1 O12 Cs1 1_655 1_656 106.89(15) no

loop_
_geom_bond_atom_site_label_1
_geom_bond_atom_site_label_2
_geom_bond_site_symmetry_2
_geom_bond_distance
_geom_bond_publ_flag
La1 O12 1_455 2.426(4) yes
La1 O1 2_645 2.432(4) yes
La1 O8 . 2.463(4) yes
La1 O9 2_646 2.472(5) yes
La1 O3 1_455 2.526(4) yes
La1 O5 . 2.535(4) yes
La1 O11 2_656 2.537(5) yes
La1 O6 1_455 2.583(4) yes
Cs1 O6 2_655 3.049(4) yes
Cs1 O2 2_645 3.186(4) yes
Cs1 O3 1_455 3.193(4) yes
Cs1 O8 1_554 3.267(5) yes
Cs1 O9 1_554 3.287(5) yes
Cs1 O5 . 3.430(4) yes
Cs1 O12 1_454 3.519(5) yes
Cs1 O4 . 3.591(4) yes
Cs1 O5 2_655 3.642(4) yes
Cs1 O11 2_655 3.809(5) yes
P1 O1 . 1.473(4) no
P1 O3 . 1.487(4) no
P1 O2 . 1.597(4) no
P1 O4 . 1.605(4) no
P2 O6 . 1.477(4) no
P2 O5 . 1.487(4) no
P2 O7 . 1.588(4) no
P2 O4 . 1.597(4) no
P3 O8 . 1.468(4) no
P3 O9 . 1.468(5) no
P3 O10 . 1.573(5) no
P3 O7 . 1.590(4) no
P4 O12 . 1.468(4) no
P4 O11 . 1.469(5) no
P4 O10 . 1.568(5) no
P4 O2 2_746 1.608(4) no
O1 La1 2_655 2.432(4) no
O2 P4 2_756 1.608(4) no
O2 Cs1 2_655 3.186(4) no
O3 La1 1_655 2.526(4) no
O3 Cs1 1_655 3.193(4) no
O5 Cs1 2_645 3.642(4) no
O6 La1 1_655 2.583(4) no
O6 Cs1 2_645 3.049(4) no
O8 Cs1 1_556 3.267(5) no
O9 La1 2_656 2.472(5) no
O9 Cs1 1_556 3.287(5) no
O11 La1 2_646 2.537(5) no
O11 Cs1 2_645 3.809(5) no
O12 La1 1_655 2.426(4) no
O12 Cs1 1_656 3.519(5) no
